data_2212412
loop_
_publ_author_name
'Iqbal, Rashid'
'Aziz, Saeeda '
'Ahmed, Muhammad Naeem '
'Qadeer, Ghulam '
'Wong, Wai-Yeung '

_publ_section_title
;
 Ethyl
 2-({5-[2-(benzoylamino)phenyl]-1,3,4-oxadiazol-2-yl}sulfanyl)acetate
;
_journal_coeditor_code WW2075
_journal_issue 2
_journal_name_full 'Acta Crystallographica Section E'
_journal_page_first o1021
_journal_page_last o1022
_journal_paper_doi 10.1107/S1600536807004011
_journal_volume 63
_journal_year 2007
_chemical_formula_iupac 'C19 H17 N3 O4 S'
_chemical_formula_moiety 'C19 H17 N3 O4 S'
_chemical_formula_sum 'C19 H17 N3 O4 S'
_chemical_formula_weight 383.42
_chemical_melting_point 368(2)
_chemical_name_systematic
;
Ethyl 2-({5-[2-(benzoylamino)phenyl]-1,3,4-oxadiazol-2-yl}sulfanyl)acetate
;
_space_group_IT_number 33
_symmetry_cell_setting orthorhombic
_symmetry_space_group_name_Hall 'P 2c -2n'
_symmetry_space_group_name_H-M 'P n a 21'
_atom_sites_solution_hydrogens geom
_atom_sites_solution_primary direct
_atom_sites_solution_secondary difmap
_audit_creation_method SHELXL-97
_cell_angle_alpha 90.00
_cell_angle_beta 90.00
_cell_angle_gamma 90.00
_cell_formula_units_Z 4
_cell_length_a 16.810(3)
_cell_length_b 5.0834(9)
_cell_length_c 21.274(4)
_cell_measurement_reflns_used 1520
_cell_measurement_temperature 293(2)
_cell_measurement_theta_max 24.86
_cell_measurement_theta_min 2.69
_cell_volume 1817.9(6)
_computing_cell_refinement 'SAINT (Bruker, 1999)'
_computing_data_collection 'SMART (Bruker, 1998)'
_computing_data_reduction SAINT
_computing_molecular_graphics 'SHELXTL (Sheldrick,1997b)'
_computing_publication_material 'SHELXTL, PARST (Nardelli, 1995) and PLATON (Spek, 2003)'
_computing_structure_refinement 'SHELXL97 (Sheldrick,1997a)'
_computing_structure_solution 'SHELXS97 (Sheldrick,1997a)'
_diffrn_ambient_temperature 293(2)
_diffrn_measured_fraction_theta_full 0.950
_diffrn_measured_fraction_theta_max 0.950
_diffrn_measurement_device_type 'Bruker SMART CCD'
_diffrn_measurement_method '\w and \f'
_diffrn_radiation_monochromator graphite
_diffrn_radiation_source 'fine-focus sealed tube'
_diffrn_radiation_type MoK\a
_diffrn_radiation_wavelength 0.71073
_diffrn_reflns_av_R_equivalents 0.0274
_diffrn_reflns_av_sigmaI/netI 0.0381
_diffrn_reflns_limit_h_max 21
_diffrn_reflns_limit_h_min -19
_diffrn_reflns_limit_k_max 6
_diffrn_reflns_limit_k_min -4
_diffrn_reflns_limit_l_max 27
_diffrn_reflns_limit_l_min -27
_diffrn_reflns_number 9147
_diffrn_reflns_theta_full 28.24
_diffrn_reflns_theta_max 28.24
_diffrn_reflns_theta_min 1.91
_diffrn_standards_number 0
_exptl_absorpt_coefficient_mu 0.209
_exptl_absorpt_correction_T_max 1.0000
_exptl_absorpt_correction_T_min 0.6658
_exptl_absorpt_correction_type multi-scan
_exptl_absorpt_process_details '(SADABS; Bruker,  2002)'
_exptl_crystal_colour colorless
_exptl_crystal_density_diffrn 1.401
_exptl_crystal_density_method 'not measured'
_exptl_crystal_description plate
_exptl_crystal_F_000 800
_exptl_crystal_size_max 0.29
_exptl_crystal_size_mid 0.26
_exptl_crystal_size_min 0.19
_refine_diff_density_max 0.479
_refine_diff_density_min -0.283
_refine_ls_abs_structure_details 'Flack (1983). 1772 Friedel pairs.'
_refine_ls_abs_structure_Flack 0.08(8)
_refine_ls_extinction_method none
_refine_ls_goodness_of_fit_ref 1.047
_refine_ls_hydrogen_treatment constr
_refine_ls_matrix_type full
_refine_ls_number_parameters 244
_refine_ls_number_reflns 4085
_refine_ls_number_restraints 1
_refine_ls_restrained_S_all 1.047
_refine_ls_R_factor_all 0.0492
_refine_ls_R_factor_gt 0.0445
_refine_ls_shift/su_max 0.001
_refine_ls_shift/su_mean 0.000
_refine_ls_structure_factor_coef Fsqd
_refine_ls_weighting_details 'calc w=1/[\s^2^(Fo^2^)+(0.0857P)^2^+0.0783P] where P=(Fo^2^+2Fc^2^)/3'
_refine_ls_weighting_scheme calc
_refine_ls_wR_factor_gt 0.1204
_refine_ls_wR_factor_ref 0.1246
_reflns_number_gt 3693
_reflns_number_total 4085
_reflns_threshold_expression I>2\s(I)
_cod_data_source_file ww2075.cif
_cod_data_source_block I
_cod_depositor_comments
;
The following automatic conversions were performed:
'_symmetry_cell_setting' value 'Orthorhombic' changed to 'orthorhombic'
according to '/home/saulius/struct/CIF-dictionaries/cif_core.dic'
dictionary named 'cif_core.dic' version 2.4.1 from 2010-06-29.

Automatic conversion script
Id: cif_fix_enum 1527 2010-12-29 10:47:43Z saulius 

The following automatic conversions were performed:

'_symmetry_cell_setting' value 'Orthorhombic' changed to
'orthorhombic' according to
/home/saulius/struct/CIF-dictionaries/cif_core.dic dictionary named
'cif_core.dic' version 2.4.1 from 2010-06-29.

Automatic conversion script
Id: cif_fix_values 1715 2011-07-08 13:25:40Z adriana 
;
_cod_original_cell_volume 1818.0(5)
_cod_database_code 2212412
_cod_database_fobs_code 2212412

loop_
_symmetry_equiv_pos_as_xyz
'x, y, z'
'-x, -y, z+1/2'
'x+1/2, -y+1/2, z'
'-x+1/2, y+1/2, z+1/2'

loop_
_atom_site_type_symbol
_atom_site_label
_atom_site_fract_x
_atom_site_fract_y
_atom_site_fract_z
_atom_site_U_iso_or_equiv
_atom_site_adp_type
_atom_site_calc_flag
_atom_site_refinement_flags
_atom_site_occupancy
C C1 1.01171(16) 0.5988(6) 1.06300(14) 0.0567(6) Uani d . 1
H H1A 0.9943 0.7145 1.0321 0.068 Uiso calc R 1
C C2 1.08856(18) 0.6184(6) 1.08607(16) 0.0645(7) Uani d . 1
H H2A 1.1225 0.7476 1.0706 0.077 Uiso calc R 1
C C3 1.11490(17) 0.4467(6) 1.13190(14) 0.0600(7) Uani d . 1
H H3A 1.1667 0.4590 1.1469 0.072 Uiso calc R 1
C C4 1.06492(18) 0.2594(6) 1.15506(13) 0.0631(7) Uani d . 1
H H4A 1.0827 0.1454 1.1862 0.076 Uiso calc R 1
C C5 0.98762(16) 0.2370(6) 1.13247(12) 0.0572(6) Uani d . 1
H H5A 0.9540 0.1082 1.1486 0.069 Uiso calc R 1
C C6 0.96039(14) 0.4057(5) 1.08613(11) 0.0446(5) Uani d . 1
C C7 0.87697(14) 0.3605(4) 1.06234(11) 0.0450(5) Uani d . 1
C C8 0.77755(13) 0.5398(4) 0.98734(10) 0.0405(4) Uani d . 1
C C9 0.71538(15) 0.3647(5) 1.00061(12) 0.0509(5) Uani d . 1
H H9A 0.7211 0.2438 1.0331 0.061 Uiso calc R 1
C C10 0.64597(15) 0.3690(5) 0.96619(14) 0.0576(6) Uani d . 1
H H10A 0.6057 0.2504 0.9758 0.069 Uiso calc R 1
C C11 0.63505(16) 0.5456(5) 0.91782(15) 0.0574(6) Uani d . 1
H H11A 0.5880 0.5465 0.8949 0.069 Uiso calc R 1
C C12 0.69564(13) 0.7224(5) 0.90397(13) 0.0499(5) Uani d . 1
H H12A 0.6888 0.8426 0.8715 0.060 Uiso calc R 1
C C13 0.76646(12) 0.7222(4) 0.93801(10) 0.0405(4) Uani d . 1
C C14 0.82867(12) 0.9081(4) 0.91959(10) 0.0394(4) Uani d . 1
C C15 0.88263(12) 1.2138(4) 0.86595(10) 0.0398(4) Uani d . 1
C C16 0.98941(13) 1.5357(4) 0.81271(12) 0.0455(4) Uani d . 1
H H16A 0.9970 1.7117 0.7961 0.055 Uiso calc R 1
H H16B 1.0053 1.5374 0.8565 0.055 Uiso calc R 1
C C17 1.04231(14) 1.3473(4) 0.77716(11) 0.0455(5) Uani d . 1
C C18 1.1721(2) 1.3095(7) 0.7331(2) 0.0839(10) Uani d . 1
H H18A 1.1479 1.2315 0.6962 0.101 Uiso calc R 1
H H18B 1.1934 1.1693 0.7591 0.101 Uiso calc R 1
C C19 1.2362(2) 1.4915(9) 0.7144(2) 0.0858(10) Uani d . 1
H H19A 1.2760 1.3969 0.6912 0.129 Uiso calc R 1
H H19B 1.2599 1.5672 0.7513 0.129 Uiso calc R 1
H H19C 1.2146 1.6288 0.6886 0.129 Uiso calc R 1
N N1 0.84989(12) 0.5400(4) 1.02033(10) 0.0469(4) Uani d . 1
H H1B 0.8810 0.6707 1.0129 0.056 Uiso calc R 1
N N2 0.90017(11) 0.9361(4) 0.94077(10) 0.0473(4) Uani d . 1
N N3 0.93601(11) 1.1383(4) 0.90485(10) 0.0475(4) Uani d . 1
O O1 0.83832(13) 0.1734(4) 1.08066(11) 0.0725(6) Uani d . 1
O O2 0.81256(8) 1.0793(3) 0.87157(7) 0.0415(3) Uani d . 1
O O3 1.02457(13) 1.1350(4) 0.75921(11) 0.0680(6) Uani d . 1
O O4 1.11325(11) 1.4596(4) 0.76825(12) 0.0648(5) Uani d . 1
S S1 0.88555(3) 1.45205(12) 0.80782(3) 0.05198(17) Uani d . 1

loop_
_atom_site_aniso_label
_atom_site_aniso_U_11
_atom_site_aniso_U_22
_atom_site_aniso_U_33
_atom_site_aniso_U_12
_atom_site_aniso_U_13
_atom_site_aniso_U_23
C1 0.0531(14) 0.0535(14) 0.0635(14) -0.0034(10) -0.0063(11) 0.0129(11)
C2 0.0512(14) 0.0669(16) 0.0755(17) -0.0068(13) -0.0055(13) 0.0076(14)
C3 0.0546(16) 0.0671(17) 0.0583(15) 0.0057(12) -0.0088(11) -0.0093(12)
C4 0.0620(16) 0.0727(18) 0.0546(13) 0.0091(14) -0.0083(11) 0.0113(13)
C5 0.0598(14) 0.0569(14) 0.0549(13) 0.0003(12) -0.0027(11) 0.0103(11)
C6 0.0491(12) 0.0443(11) 0.0404(10) 0.0050(9) 0.0023(8) -0.0008(8)
C7 0.0499(12) 0.0410(11) 0.0441(10) -0.0004(9) 0.0037(9) 0.0041(9)
C8 0.0370(10) 0.0392(10) 0.0452(10) -0.0002(8) 0.0063(8) -0.0004(8)
C9 0.0464(12) 0.0459(12) 0.0603(13) -0.0040(9) 0.0099(10) 0.0082(10)
C10 0.0397(12) 0.0533(14) 0.0796(17) -0.0111(10) 0.0076(11) 0.0028(12)
C11 0.0350(11) 0.0580(15) 0.0793(17) -0.0069(10) -0.0024(10) 0.0051(13)
C12 0.0383(11) 0.0493(13) 0.0620(12) -0.0023(9) -0.0027(9) 0.0076(10)
C13 0.0326(9) 0.0398(11) 0.0491(10) -0.0013(8) 0.0059(7) 0.0011(8)
C14 0.0349(10) 0.0403(10) 0.0430(10) 0.0003(8) 0.0026(7) 0.0025(8)
C15 0.0356(9) 0.0393(10) 0.0444(10) -0.0010(8) 0.0045(8) 0.0033(8)
C16 0.0457(10) 0.0369(10) 0.0539(11) -0.0095(8) 0.0073(10) -0.0005(9)
C17 0.0471(12) 0.0376(11) 0.0519(12) -0.0044(9) 0.0042(9) 0.0001(9)
C18 0.0598(17) 0.071(2) 0.121(3) 0.0046(16) 0.0250(18) -0.0174(19)
C19 0.0540(17) 0.108(3) 0.095(2) 0.0045(17) 0.0166(17) 0.008(2)
N1 0.0436(10) 0.0443(10) 0.0529(10) -0.0042(8) -0.0007(8) 0.0103(8)
N2 0.0359(9) 0.0534(11) 0.0528(10) -0.0046(8) -0.0013(8) 0.0128(8)
N3 0.0382(9) 0.0509(11) 0.0533(10) -0.0049(8) -0.0010(7) 0.0112(8)
O1 0.0670(12) 0.0689(13) 0.0817(13) -0.0178(10) -0.0124(10) 0.0311(11)
O2 0.0313(7) 0.0425(7) 0.0506(8) -0.0012(5) 0.0008(6) 0.0082(6)
O3 0.0761(13) 0.0419(9) 0.0861(13) -0.0154(9) 0.0232(10) -0.0144(9)
O4 0.0423(10) 0.0556(11) 0.0966(15) -0.0078(7) 0.0121(9) -0.0165(10)
S1 0.0441(3) 0.0507(3) 0.0611(3) -0.0024(2) 0.0025(3) 0.0179(3)

loop_
_atom_type_symbol
_atom_type_description
_atom_type_scat_dispersion_real
_atom_type_scat_dispersion_imag
_atom_type_scat_source
C C 0.0033 0.0016 'International Tables Vol C Tables 4.2.6.8 and 6.1.1.4'
H H 0.0000 0.0000 'International Tables Vol C Tables 4.2.6.8 and 6.1.1.4'
N N 0.0061 0.0033 'International Tables Vol C Tables 4.2.6.8 and 6.1.1.4'
O O 0.0106 0.0060 'International Tables Vol C Tables 4.2.6.8 and 6.1.1.4'
S S 0.1246 0.1234 'International Tables Vol C Tables 4.2.6.8 and 6.1.1.4'

loop_
_geom_angle_atom_site_label_1
_geom_angle_atom_site_label_2
_geom_angle_atom_site_label_3
_geom_angle
C2 C1 C6 120.1(2)
C2 C1 H1A 119.9
C6 C1 H1A 119.9
C3 C2 C1 120.2(3)
C3 C2 H2A 119.9
C1 C2 H2A 119.9
C4 C3 C2 120.0(3)
C4 C3 H3A 120.0
C2 C3 H3A 120.0
C3 C4 C5 120.6(3)
C3 C4 H4A 119.7
C5 C4 H4A 119.7
C6 C5 C4 120.3(3)
C6 C5 H5A 119.8
C4 C5 H5A 119.8
C5 C6 C1 118.8(2)
C5 C6 C7 116.9(2)
C1 C6 C7 124.3(2)
O1 C7 N1 123.9(2)
O1 C7 C6 120.6(2)
N1 C7 C6 115.5(2)
C9 C8 N1 123.1(2)
C9 C8 C13 117.9(2)
N1 C8 C13 119.02(18)
C10 C9 C8 120.9(2)
C10 C9 H9A 119.5
C8 C9 H9A 119.5
C9 C10 C11 121.4(2)
C9 C10 H10A 119.3
C11 C10 H10A 119.3
C10 C11 C12 118.8(3)
C10 C11 H11A 120.6
C12 C11 H11A 120.6
C11 C12 C13 121.0(2)
C11 C12 H12A 119.5
C13 C12 H12A 119.5
C12 C13 C8 119.95(19)
C12 C13 C14 118.1(2)
C8 C13 C14 121.91(19)
N2 C14 O2 111.99(18)
N2 C14 C13 130.0(2)
O2 C14 C13 117.98(18)
N3 C15 O2 113.42(19)
N3 C15 S1 130.69(16)
O2 C15 S1 115.89(15)
C17 C16 S1 113.10(16)
C17 C16 H16A 109.0
S1 C16 H16A 109.0
C17 C16 H16B 109.0
S1 C16 H16B 109.0
H16A C16 H16B 107.8
O3 C17 O4 124.7(2)
O3 C17 C16 126.3(2)
O4 C17 C16 109.02(19)
O4 C18 C19 107.8(3)
O4 C18 H18A 110.1
C19 C18 H18A 110.1
O4 C18 H18B 110.1
C19 C18 H18B 110.1
H18A C18 H18B 108.5
C18 C19 H19A 109.5
C18 C19 H19B 109.5
H19A C19 H19B 109.5
C18 C19 H19C 109.5
H19A C19 H19C 109.5
H19B C19 H19C 109.5
C7 N1 C8 128.28(19)
C7 N1 H1B 115.9
C8 N1 H1B 115.9
C14 N2 N3 106.73(19)
C15 N3 N2 105.58(18)
C15 O2 C14 102.28(16)
C17 O4 C18 117.1(2)
C15 S1 C16 98.72(10)

loop_
_geom_bond_atom_site_label_1
_geom_bond_atom_site_label_2
_geom_bond_distance
C1 C2 1.385(4)
C1 C6 1.397(4)
C1 H1A 0.9300
C2 C3 1.382(4)
C2 H2A 0.9300
C3 C4 1.362(4)
C3 H3A 0.9300
C4 C5 1.390(4)
C4 H4A 0.9300
C5 C6 1.384(3)
C5 H5A 0.9300
C6 C7 1.508(3)
C7 O1 1.216(3)
C7 N1 1.356(3)
C8 C9 1.402(3)
C8 N1 1.404(3)
C8 C13 1.413(3)
C9 C10 1.378(4)
C9 H9A 0.9300
C10 C11 1.378(4)
C10 H10A 0.9300
C11 C12 1.390(4)
C11 H11A 0.9300
C12 C13 1.393(3)
C12 H12A 0.9300
C13 C14 1.463(3)
C14 N2 1.291(3)
C14 O2 1.369(3)
C15 N3 1.280(3)
C15 O2 1.367(2)
C15 S1 1.731(2)
C16 C17 1.510(3)
C16 S1 1.800(2)
C16 H16A 0.9700
C16 H16B 0.9700
C17 O3 1.183(3)
C17 O4 1.336(3)
C18 O4 1.456(4)
C18 C19 1.475(5)
C18 H18A 0.9700
C18 H18B 0.9700
C19 H19A 0.9600
C19 H19B 0.9600
C19 H19C 0.9600
N1 H1B 0.8600
N2 N3 1.415(3)

loop_
_geom_hbond_atom_site_label_D
_geom_hbond_atom_site_label_H
_geom_hbond_atom_site_label_A
_geom_hbond_distance_DH
_geom_hbond_distance_HA
_geom_hbond_distance_DA
_geom_hbond_angle_DHA
N1 H1B N2 0.86 2.069 2.763(17) 137

loop_
_geom_torsion_atom_site_label_1
_geom_torsion_atom_site_label_2
_geom_torsion_atom_site_label_3
_geom_torsion_atom_site_label_4
_geom_torsion
C6 C1 C2 C3 0.2(5)
C1 C2 C3 C4 -0.8(5)
C2 C3 C4 C5 0.7(5)
C3 C4 C5 C6 -0.1(4)
C4 C5 C6 C1 -0.4(4)
C4 C5 C6 C7 177.4(3)
C2 C1 C6 C5 0.4(4)
C2 C1 C6 C7 -177.3(3)
C5 C6 C7 O1 -4.6(3)
C1 C6 C7 O1 173.2(3)
C5 C6 C7 N1 175.4(2)
C1 C6 C7 N1 -6.8(3)
N1 C8 C9 C10 -178.9(2)
C13 C8 C9 C10 0.6(3)
C8 C9 C10 C11 -0.3(4)
C9 C10 C11 C12 -0.1(4)
C10 C11 C12 C13 0.1(4)
C11 C12 C13 C8 0.2(4)
C11 C12 C13 C14 178.1(2)
C9 C8 C13 C12 -0.6(3)
N1 C8 C13 C12 178.9(2)
C9 C8 C13 C14 -178.4(2)
N1 C8 C13 C14 1.1(3)
C12 C13 C14 N2 -175.4(2)
C8 C13 C14 N2 2.4(4)
C12 C13 C14 O2 2.6(3)
C8 C13 C14 O2 -179.51(19)
S1 C16 C17 O3 -16.4(3)
S1 C16 C17 O4 162.86(19)
O1 C7 N1 C8 -4.6(4)
C6 C7 N1 C8 175.5(2)
C9 C8 N1 C7 9.9(4)
C13 C8 N1 C7 -169.6(2)
O2 C14 N2 N3 -0.4(3)
C13 C14 N2 N3 177.8(2)
O2 C15 N3 N2 -0.4(3)
S1 C15 N3 N2 -179.51(18)
C14 N2 N3 C15 0.5(3)
N3 C15 O2 C14 0.2(2)
S1 C15 O2 C14 179.41(14)
N2 C14 O2 C15 0.2(2)
C13 C14 O2 C15 -178.26(19)
O3 C17 O4 C18 0.8(4)
C16 C17 O4 C18 -178.5(3)
C19 C18 O4 C17 165.2(3)
N3 C15 S1 C16 6.1(3)
O2 C15 S1 C16 -173.01(16)
C17 C16 S1 C15 81.86(18)

loop_
_cod_related_entry_id
_cod_related_entry_database
_cod_related_entry_code
1 ChemSpider 561066
